data_7061718
loop_
_publ_author_name
'Ganguly, Sayantan'
'Bhunia, Pradip'
'Mayans, J\'ulia'
'Ghosh, Ashutosh'

_publ_section_title
;
 Pentanuclear MII--MnII (M = Ni and Cu) complexes of N2O2 donor ligands
 with a variation of carboxylate anions: syntheses, structures, magnetic
 properties and catecholase-like activities
;
_journal_issue 36
_journal_name_full 'New Journal of Chemistry'
_journal_page_first 17260
_journal_page_last 17271
_journal_paper_doi 10.1039/D2NJ02215J
_journal_volume 46
_journal_year 2022
_chemical_formula_moiety 'C92 H70 Mn3 N4 Ni2 O16'
_chemical_formula_sum 'C92 H70 Mn3 N4 Ni2 O16'
_chemical_formula_weight 1769.76
_space_group_crystal_system triclinic
_space_group_IT_number 2
_space_group_name_Hall '-P 1'
_space_group_name_H-M_alt 'P -1'
_atom_sites_solution_hydrogens geom
_audit_creation_date 2022-07-23
_audit_creation_method
;
Olex2 1.2
(compiled 2018.05.29 svn.r3508 for OlexSys, GUI svn.r5506)
;
_audit_update_record
;
2022-07-24 deposited with the CCDC.	2022-08-10 downloaded from the CCDC.
;
_cell_angle_alpha 103.069(7)
_cell_angle_beta 107.134(8)
_cell_angle_gamma 105.422(8)
_cell_formula_units_Z 1
_cell_length_a 11.670(3)
_cell_length_b 11.841(3)
_cell_length_c 15.414(4)
_cell_measurement_reflns_used 7821
_cell_measurement_temperature 120(2)
_cell_measurement_theta_max 27.269
_cell_measurement_theta_min 2.181
_cell_volume 1851.9(8)
_computing_cell_refinement 'Bruker SAINT'
_computing_data_collection 'Bruker APEX2'
_computing_data_reduction 'Bruker SAINT'
_computing_molecular_graphics 'Olex2 (Dolomanov et al., 2009)'
_computing_publication_material 'Olex2 (Dolomanov et al., 2009)'
_computing_structure_refinement 'XL (Sheldrick, 2008)'
_computing_structure_solution 'SHELXS-97 (Sheldrick 2008)'
_diffrn_ambient_temperature 120.07
_diffrn_measured_fraction_theta_full 0.961
_diffrn_measured_fraction_theta_max 0.940
_diffrn_measurement_device_type 'Bruker APEX-II CCD'
_diffrn_measurement_method '\f and \w scans'
_diffrn_radiation_type MoK\a
_diffrn_radiation_wavelength 0.71073
_diffrn_reflns_av_R_equivalents 0.0787
_diffrn_reflns_av_unetI/netI 0.1043
_diffrn_reflns_Laue_measured_fraction_full 0.961
_diffrn_reflns_Laue_measured_fraction_max 0.940
_diffrn_reflns_limit_h_max 14
_diffrn_reflns_limit_h_min -14
_diffrn_reflns_limit_k_max 14
_diffrn_reflns_limit_k_min -15
_diffrn_reflns_limit_l_max 19
_diffrn_reflns_limit_l_min -19
_diffrn_reflns_number 18734
_diffrn_reflns_point_group_measured_fraction_full 0.961
_diffrn_reflns_point_group_measured_fraction_max 0.940
_diffrn_reflns_theta_full 25.242
_diffrn_reflns_theta_max 27.269
_diffrn_reflns_theta_min 2.563
_exptl_absorpt_coefficient_mu 1.075
_exptl_absorpt_correction_T_max 0.746
_exptl_absorpt_correction_T_min 0.572
_exptl_absorpt_correction_type empirical
_exptl_absorpt_process_details SADABS
_exptl_crystal_colour RED
_exptl_crystal_density_diffrn 1.587
_exptl_crystal_description BLOCK
_exptl_crystal_F_000 909
_exptl_crystal_size_max 0.2
_exptl_crystal_size_mid 0.18
_exptl_crystal_size_min 0.16
_refine_diff_density_max 0.878
_refine_diff_density_min -0.787
_refine_diff_density_rms 0.121
_refine_ls_extinction_method none
_refine_ls_goodness_of_fit_ref 1.048
_refine_ls_hydrogen_treatment constr
_refine_ls_matrix_type full
_refine_ls_number_parameters 529
_refine_ls_number_reflns 7817
_refine_ls_number_restraints 0
_refine_ls_restrained_S_all 1.048
_refine_ls_R_factor_all 0.1183
_refine_ls_R_factor_gt 0.0746
_refine_ls_shift/su_max 0.000
_refine_ls_shift/su_mean 0.000
_refine_ls_structure_factor_coef Fsqd
_refine_ls_weighting_details 'w=1/[\s^2^(Fo^2^)+(0.0514P)^2^+8.9335P] where P=(Fo^2^+2Fc^2^)/3'
_refine_ls_weighting_scheme calc
_refine_ls_wR_factor_gt 0.1719
_refine_ls_wR_factor_ref 0.2015
_reflns_Friedel_coverage 0.000
_reflns_number_gt 4939
_reflns_number_total 7817
_reflns_threshold_expression 'I > 2\s(I)'
_cod_data_source_file d2nj02215j2.cif
_cod_data_source_block 1
_cod_depositor_comments
;
The following automatic conversions were performed:

data item '_exptl_absorpt_correction_type' value 'EMPIRICAL' was
changed to 'empirical' in accordance with the
/home/data/users/saulius/crontab/automatic-downloads/rss-feeds/RSC/lib/dictionaries/cif_core.dic
dictionary named 'cif_core.dic' version 2.4.2 last updated on
2011-04-26.

Automatic conversion script
Id: cif_fix_values 7556 2019-12-06 15:28:31Z antanas 

 Adding full bibliography for 7061718--7061720.cif.
;
_cod_original_cell_volume 1851.9(7)
_cod_database_code 7061718
_shelx_shelxl_version_number 2016/6
_shelx_space_group_comment
;
The symmetry employed for this shelxl refinement is uniquely defined
by the following loop, which should always be used as a source of
symmetry information in preference to the above space-group names.
They are only intended as comments.
;
_olex2_refinement_description
;
1. Fixed Uiso
 At 1.2 times of:
  All C(H) groups, All C(H,H) groups
2.a Secondary CH2 refined with riding coordinates:
 C14(H14A,H14B), C13(H13A,H13B), C12(H12A,H12B)
2.b Aromatic/amide H refined with riding coordinates:
 C19(H19), C24(H24), C18(H18), C11(H11), C20(H20), C21(H21), C15(H15),
 C42(H42), C23(H23), C5(H5), C38(H38), C35(H35), C39(H39), C6(H6), C37(H37),
 C28(H28), C36(H36), C8(H8), C46(H46), C44(H44), C2(H2), C3(H3), C45(H45),
 C43(H43), C7(H7), C32(H32), C29(H29), C30(H30), C31(H31)
;
_olex2_submission_special_instructions 'No special instructions were received'

loop_
_space_group_symop_operation_xyz
'x, y, z'
'-x, -y, -z'

loop_
_atom_site_label
_atom_site_type_symbol
_atom_site_fract_x
_atom_site_fract_y
_atom_site_fract_z
_atom_site_U_iso_or_equiv
_atom_site_adp_type
_atom_site_occupancy
_atom_site_site_symmetry_order
_atom_site_calc_flag
_atom_site_refinement_flags_posn
_atom_site_refinement_flags_adp
_atom_site_refinement_flags_occupancy
_atom_site_disorder_assembly
_atom_site_disorder_group
Ni1 Ni 0.77089(8) 0.72160(7) 0.98651(5) 0.0282(2) Uani 1 1 d . . . . .
Mn2 Mn 0.500000 0.500000 0.500000 0.0274(3) Uani 1 2 d S T P . .
Mn1 Mn 0.63729(9) 0.58365(8) 0.75495(6) 0.0287(2) Uani 1 1 d . . . . .
O2 O 0.6086(4) 0.6433(4) 0.8902(3) 0.0295(9) Uani 1 1 d . . . . .
O6 O 0.5356(4) 0.6928(4) 0.5562(3) 0.0333(10) Uani 1 1 d . . . . .
O7 O 0.7785(4) 0.4849(4) 0.7426(3) 0.0373(10) Uani 1 1 d . . . . .
O4 O 0.4048(4) 0.4561(4) 0.5974(3) 0.0335(10) Uani 1 1 d . . . . .
O1 O 0.8121(4) 0.7274(4) 0.8784(3) 0.0310(9) Uani 1 1 d . . . . .
O3 O 0.4938(4) 0.4081(4) 0.7255(3) 0.0363(10) Uani 1 1 d . . . . .
O8 O 0.6746(4) 0.5227(4) 0.6157(3) 0.0332(10) Uani 1 1 d . . . . .
O5 O 0.5966(4) 0.7302(4) 0.7157(3) 0.0369(10) Uani 1 1 d . . . . .
N1 N 0.9438(5) 0.8125(5) 1.0717(3) 0.0305(11) Uani 1 1 d . . . . .
N2 N 0.7026(5) 0.6881(4) 1.0789(3) 0.0291(11) Uani 1 1 d . . . . .
C34 C 0.5870(5) 0.8963(5) 0.6585(4) 0.0282(13) Uani 1 1 d . . . . .
C22 C 0.2569(6) 0.6290(5) 0.9047(4) 0.0312(13) Uani 1 1 d . . . . .
C17 C 0.3547(6) 0.6306(5) 0.9871(4) 0.0295(13) Uani 1 1 d . . . . .
C40 C 0.7545(6) 0.4785(5) 0.6564(4) 0.0297(13) Uani 1 1 d . . . . .
C25 C 0.4982(6) 0.6388(5) 0.8973(4) 0.0291(13) Uani 1 1 d . . . . .
C19 C 0.2006(6) 0.6088(5) 1.0654(4) 0.0311(13) Uani 1 1 d . . . . .
H19 H 0.180695 0.599595 1.119489 0.037 Uiso 1 1 calc R . . . .
C24 C 0.3955(6) 0.6310(5) 0.8148(4) 0.0333(14) Uani 1 1 d . . . . .
H24 H 0.407388 0.626651 0.755957 0.040 Uiso 1 1 calc R . . . .
C18 C 0.3203(6) 0.6191(5) 1.0665(4) 0.0333(14) Uani 1 1 d . . . . .
H18 H 0.382555 0.618594 1.122200 0.040 Uiso 1 1 calc R . . . .
C41 C 0.8245(6) 0.4239(5) 0.6025(4) 0.0307(13) Uani 1 1 d . . . . .
C11 C 1.0327(6) 0.8669(5) 1.0451(4) 0.0315(13) Uani 1 1 d . . . . .
H11 H 1.113254 0.915551 1.095838 0.038 Uiso 1 1 calc R . . . .
C20 C 0.1065(6) 0.6116(5) 0.9851(5) 0.0363(15) Uani 1 1 d . . . . .
H20 H 0.024062 0.606720 0.985448 0.044 Uiso 1 1 calc R . . . .
C33 C 0.5708(6) 0.7630(5) 0.6413(4) 0.0296(13) Uani 1 1 d . . . . .
C21 C 0.1351(6) 0.6214(5) 0.9063(4) 0.0352(15) Uani 1 1 d . . . . .
H21 H 0.071574 0.623126 0.851866 0.042 Uiso 1 1 calc R . . . .
C15 C 0.5816(6) 0.6555(5) 1.0666(4) 0.0286(13) Uani 1 1 d . . . . .
H15 H 0.560438 0.639373 1.118665 0.034 Uiso 1 1 calc R . . . .
C4 C 1.1454(6) 0.9025(6) 0.8442(4) 0.0345(14) Uani 1 1 d . . . . .
C27 C 0.3150(6) 0.2498(5) 0.5956(4) 0.0307(13) Uani 1 1 d . . . . .
C42 C 0.9310(7) 0.4005(6) 0.6497(5) 0.0382(15) Uani 1 1 d . . . . .
H42 H 0.957047 0.414995 0.716954 0.046 Uiso 1 1 calc R . . . .
C9 C 1.1434(6) 0.9258(5) 0.9374(4) 0.0331(14) Uani 1 1 d . . . . .
C26 C 0.4098(6) 0.3788(5) 0.6425(4) 0.0309(13) Uani 1 1 d . . . . .
C23 C 0.2821(6) 0.6296(6) 0.8204(4) 0.0325(14) Uani 1 1 d . . . . .
H23 H 0.216886 0.629122 0.765939 0.039 Uiso 1 1 calc R . . . .
C16 C 0.4771(6) 0.6414(5) 0.9827(4) 0.0283(13) Uani 1 1 d . . . . .
C1 C 0.9163(6) 0.7897(5) 0.8709(4) 0.0301(13) Uani 1 1 d . . . . .
C5 C 1.2594(6) 0.9531(6) 0.8303(5) 0.0392(15) Uani 1 1 d . . . . .
H5 H 1.258894 0.935458 0.766907 0.047 Uiso 1 1 calc R . . . .
C38 C 0.6364(7) 1.0801(6) 0.6133(5) 0.0416(16) Uani 1 1 d . . . . .
H38 H 0.653970 1.118928 0.568708 0.050 Uiso 1 1 calc R . . . .
C35 C 0.5851(6) 0.9658(6) 0.7431(4) 0.0348(14) Uani 1 1 d . . . . .
H35 H 0.565571 0.926735 0.787120 0.042 Uiso 1 1 calc R . . . .
C10 C 1.0281(6) 0.8652(5) 0.9506(4) 0.0312(14) Uani 1 1 d . . . . .
C39 C 0.6094(6) 0.9536(6) 0.5933(5) 0.0373(15) Uani 1 1 d . . . . .
H39 H 0.606360 0.905469 0.533750 0.045 Uiso 1 1 calc R . . . .
C6 C 1.3706(7) 1.0270(6) 0.9064(5) 0.0411(16) Uani 1 1 d . . . . .
H6 H 1.447963 1.058094 0.896578 0.049 Uiso 1 1 calc R . . . .
C37 C 0.6375(7) 1.1494(6) 0.6996(5) 0.0434(17) Uani 1 1 d . . . . .
H37 H 0.656033 1.236253 0.714465 0.052 Uiso 1 1 calc R . . . .
C28 C 0.3261(7) 0.1593(6) 0.6378(4) 0.0374(15) Uani 1 1 d . . . . .
H28 H 0.391110 0.181029 0.699303 0.045 Uiso 1 1 calc R . . . .
C36 C 0.6115(7) 1.0915(6) 0.7634(5) 0.0437(17) Uani 1 1 d . . . . .
H36 H 0.611774 1.138876 0.822179 0.052 Uiso 1 1 calc R . . . .
C8 C 1.2585(6) 1.0091(6) 1.0144(5) 0.0355(14) Uani 1 1 d . . . . .
H8 H 1.259424 1.032747 1.077860 0.043 Uiso 1 1 calc R . . . .
C46 C 0.7860(7) 0.3983(7) 0.5034(5) 0.0430(17) Uani 1 1 d . . . . .
H46 H 0.713279 0.414550 0.469395 0.052 Uiso 1 1 calc R . . . .
C44 C 0.9601(8) 0.3308(7) 0.5028(5) 0.0499(19) Uani 1 1 d . . . . .
H44 H 1.007252 0.299738 0.468869 0.060 Uiso 1 1 calc R . . . .
C2 C 0.9183(6) 0.7773(5) 0.7763(4) 0.0337(14) Uani 1 1 d . . . . .
H2 H 0.841200 0.732514 0.721333 0.040 Uiso 1 1 calc R . . . .
C3 C 1.0285(7) 0.8288(6) 0.7650(4) 0.0373(15) Uani 1 1 d . . . . .
H3 H 1.027991 0.815232 0.701686 0.045 Uiso 1 1 calc R . . . .
C45 C 0.8522(8) 0.3500(8) 0.4547(5) 0.054(2) Uani 1 1 d . . . . .
H45 H 0.822843 0.329695 0.386744 0.065 Uiso 1 1 calc R . . . .
C43 C 1.0003(7) 0.3568(7) 0.6015(5) 0.0449(17) Uani 1 1 d . . . . .
H43 H 1.075579 0.344348 0.635602 0.054 Uiso 1 1 calc R . . . .
C7 C 1.3688(7) 1.0561(6) 0.9986(5) 0.0421(17) Uani 1 1 d . . . . .
H7 H 1.445351 1.109578 1.051694 0.051 Uiso 1 1 calc R . . . .
C32 C 0.2207(6) 0.2160(6) 0.5058(5) 0.0374(15) Uani 1 1 d . . . . .
H32 H 0.213692 0.276740 0.475484 0.045 Uiso 1 1 calc R . . . .
C14 C 0.7880(6) 0.6921(6) 1.1728(4) 0.0361(15) Uani 1 1 d . . . . .
H14A H 0.821811 0.623892 1.163096 0.043 Uiso 1 1 calc R . . . .
H14B H 0.738410 0.679785 1.214320 0.043 Uiso 1 1 calc R . . . .
C13 C 0.8986(6) 0.8151(6) 1.2221(4) 0.0352(14) Uani 1 1 d . . . . .
H13A H 0.865171 0.883376 1.220105 0.042 Uiso 1 1 calc R . . . .
H13B H 0.941392 0.824223 1.290448 0.042 Uiso 1 1 calc R . . . .
C29 C 0.2429(7) 0.0378(6) 0.5908(5) 0.0466(18) Uani 1 1 d . . . . .
H29 H 0.250831 -0.023681 0.620120 0.056 Uiso 1 1 calc R . . . .
C30 C 0.1488(7) 0.0054(6) 0.5018(5) 0.0481(19) Uani 1 1 d . . . . .
H30 H 0.092197 -0.078313 0.469332 0.058 Uiso 1 1 calc R . . . .
C31 C 0.1366(6) 0.0949(6) 0.4596(5) 0.0447(17) Uani 1 1 d . . . . .
H31 H 0.070329 0.073219 0.398682 0.054 Uiso 1 1 calc R . . . .
C12 C 0.9941(7) 0.8249(8) 1.1755(5) 0.0491(19) Uani 1 1 d . . . . .
H12A H 1.031406 0.759984 1.182348 0.059 Uiso 1 1 calc R . . . .
H12B H 1.064551 0.906416 1.210870 0.059 Uiso 1 1 calc R . . . .

loop_
_atom_site_aniso_label
_atom_site_aniso_U_11
_atom_site_aniso_U_22
_atom_site_aniso_U_33
_atom_site_aniso_U_23
_atom_site_aniso_U_13
_atom_site_aniso_U_12
Ni1 0.0336(4) 0.0262(4) 0.0155(4) 0.0004(3) 0.0044(3) 0.0074(3)
Mn2 0.0352(7) 0.0233(6) 0.0150(6) 0.0002(5) 0.0050(5) 0.0074(5)
Mn1 0.0360(5) 0.0254(4) 0.0165(4) 0.0006(3) 0.0059(4) 0.0081(4)
O2 0.030(2) 0.034(2) 0.016(2) -0.0009(17) 0.0065(18) 0.0098(18)
O6 0.047(3) 0.024(2) 0.019(2) -0.0014(17) 0.008(2) 0.0085(19)
O7 0.049(3) 0.038(2) 0.025(2) 0.0071(19) 0.014(2) 0.018(2)
O4 0.045(3) 0.025(2) 0.027(2) 0.0075(18) 0.012(2) 0.0110(19)
O1 0.031(2) 0.034(2) 0.018(2) 0.0029(17) 0.0039(18) 0.0073(18)
O3 0.038(3) 0.030(2) 0.022(2) 0.0007(18) 0.001(2) 0.0017(19)
O8 0.035(2) 0.033(2) 0.020(2) -0.0005(17) 0.0016(19) 0.0118(19)
O5 0.050(3) 0.028(2) 0.020(2) 0.0032(18) 0.006(2) 0.008(2)
N1 0.033(3) 0.033(3) 0.017(2) 0.003(2) 0.004(2) 0.008(2)
N2 0.040(3) 0.023(2) 0.015(2) 0.0016(19) 0.001(2) 0.012(2)
C34 0.022(3) 0.029(3) 0.027(3) 0.005(2) 0.006(3) 0.007(2)
C22 0.037(4) 0.024(3) 0.025(3) 0.004(2) 0.008(3) 0.008(3)
C17 0.039(4) 0.019(3) 0.024(3) 0.000(2) 0.010(3) 0.008(2)
C40 0.031(3) 0.025(3) 0.023(3) 0.001(2) 0.005(3) 0.005(2)
C25 0.039(4) 0.021(3) 0.020(3) 0.000(2) 0.010(3) 0.007(2)
C19 0.035(4) 0.029(3) 0.025(3) 0.005(2) 0.012(3) 0.007(3)
C24 0.045(4) 0.028(3) 0.019(3) 0.003(2) 0.009(3) 0.008(3)
C18 0.048(4) 0.021(3) 0.021(3) 0.000(2) 0.009(3) 0.007(3)
C41 0.038(4) 0.028(3) 0.024(3) 0.005(2) 0.011(3) 0.012(3)
C11 0.033(3) 0.032(3) 0.021(3) 0.002(2) 0.004(3) 0.011(3)
C20 0.038(4) 0.027(3) 0.038(4) 0.009(3) 0.010(3) 0.008(3)
C33 0.035(3) 0.029(3) 0.018(3) 0.003(2) 0.006(3) 0.009(3)
C21 0.039(4) 0.029(3) 0.026(3) 0.004(3) 0.003(3) 0.008(3)
C15 0.043(4) 0.021(3) 0.020(3) 0.002(2) 0.010(3) 0.012(3)
C4 0.036(4) 0.032(3) 0.028(3) 0.007(3) 0.008(3) 0.008(3)
C27 0.032(3) 0.028(3) 0.024(3) 0.002(2) 0.009(3) 0.005(3)
C42 0.049(4) 0.034(3) 0.025(3) 0.003(3) 0.008(3) 0.017(3)
C9 0.043(4) 0.024(3) 0.024(3) 0.004(2) 0.008(3) 0.009(3)
C26 0.033(3) 0.030(3) 0.025(3) 0.004(3) 0.010(3) 0.010(3)
C23 0.030(3) 0.036(3) 0.025(3) 0.008(3) 0.005(3) 0.011(3)
C16 0.033(3) 0.025(3) 0.020(3) 0.001(2) 0.008(3) 0.007(2)
C1 0.038(4) 0.024(3) 0.023(3) 0.002(2) 0.007(3) 0.013(3)
C5 0.043(4) 0.040(4) 0.034(4) 0.013(3) 0.016(3) 0.012(3)
C38 0.053(4) 0.036(3) 0.036(4) 0.017(3) 0.013(3) 0.016(3)
C35 0.038(4) 0.030(3) 0.024(3) 0.001(3) 0.005(3) 0.009(3)
C10 0.040(4) 0.028(3) 0.018(3) 0.003(2) 0.004(3) 0.011(3)
C39 0.046(4) 0.031(3) 0.026(3) 0.003(3) 0.009(3) 0.010(3)
C6 0.037(4) 0.039(4) 0.044(4) 0.014(3) 0.015(3) 0.010(3)
C37 0.051(4) 0.024(3) 0.044(4) 0.001(3) 0.013(4) 0.012(3)
C28 0.047(4) 0.036(3) 0.022(3) 0.007(3) 0.012(3) 0.009(3)
C36 0.058(5) 0.029(3) 0.033(4) -0.003(3) 0.013(3) 0.013(3)
C8 0.038(4) 0.031(3) 0.031(3) 0.007(3) 0.009(3) 0.009(3)
C46 0.051(4) 0.056(4) 0.026(3) 0.012(3) 0.014(3) 0.028(4)
C44 0.068(5) 0.056(4) 0.043(4) 0.015(4) 0.032(4) 0.037(4)
C2 0.045(4) 0.028(3) 0.018(3) 0.004(2) 0.005(3) 0.008(3)
C3 0.049(4) 0.034(3) 0.020(3) 0.006(3) 0.010(3) 0.007(3)
C45 0.076(6) 0.076(5) 0.027(4) 0.021(4) 0.024(4) 0.046(5)
C43 0.044(4) 0.052(4) 0.042(4) 0.014(3) 0.014(3) 0.025(3)
C7 0.041(4) 0.027(3) 0.036(4) 0.005(3) 0.000(3) 0.000(3)
C32 0.035(4) 0.039(3) 0.031(4) 0.008(3) 0.008(3) 0.010(3)
C14 0.043(4) 0.034(3) 0.020(3) 0.009(3) 0.001(3) 0.009(3)
C13 0.037(4) 0.036(3) 0.017(3) -0.002(3) 0.005(3) 0.005(3)
C29 0.063(5) 0.030(3) 0.045(4) 0.011(3) 0.025(4) 0.008(3)
C30 0.056(5) 0.028(3) 0.037(4) 0.002(3) 0.011(4) -0.006(3)
C31 0.031(4) 0.042(4) 0.039(4) -0.001(3) -0.001(3) 0.007(3)
C12 0.043(4) 0.066(5) 0.020(3) 0.007(3) 0.004(3) 0.007(4)

loop_
_atom_type_symbol
_atom_type_description
_atom_type_scat_dispersion_real
_atom_type_scat_dispersion_imag
_atom_type_scat_source
C C 0.0033 0.0016 'International Tables Vol C Tables 4.2.6.8 and 6.1.1.4'
H H 0.0000 0.0000 'International Tables Vol C Tables 4.2.6.8 and 6.1.1.4'
Mn Mn 0.3368 0.7283 'International Tables Vol C Tables 4.2.6.8 and 6.1.1.4'
N N 0.0061 0.0033 'International Tables Vol C Tables 4.2.6.8 and 6.1.1.4'
Ni Ni 0.3393 1.1124 'International Tables Vol C Tables 4.2.6.8 and 6.1.1.4'
O O 0.0106 0.0060 'International Tables Vol C Tables 4.2.6.8 and 6.1.1.4'

loop_
_geom_angle_atom_site_label_1
_geom_angle_atom_site_label_2
_geom_angle_atom_site_label_3
_geom_angle
_geom_angle_site_symmetry_1
_geom_angle_site_symmetry_3
_geom_angle_publ_flag
O2 Ni1 O1 79.99(18) . . ?
O2 Ni1 N1 171.41(19) . . ?
O2 Ni1 N2 90.3(2) . . ?
O1 Ni1 N1 92.1(2) . . ?
O1 Ni1 N2 169.0(2) . . ?
N2 Ni1 N1 97.9(2) . . ?
O6 Mn2 O6 180.0 . 2_666 ?
O6 Mn2 O4 87.66(15) 2_666 . ?
O6 Mn2 O4 92.34(15) . . ?
O6 Mn2 O4 92.34(15) 2_666 2_666 ?
O6 Mn2 O4 87.66(15) . 2_666 ?
O6 Mn2 O8 90.34(16) 2_666 . ?
O6 Mn2 O8 89.66(16) . . ?
O6 Mn2 O8 90.34(16) . 2_666 ?
O6 Mn2 O8 89.66(16) 2_666 2_666 ?
O4 Mn2 O4 180.0 2_666 . ?
O8 Mn2 O4 95.26(16) 2_666 . ?
O8 Mn2 O4 84.74(16) 2_666 2_666 ?
O8 Mn2 O4 95.26(16) . 2_666 ?
O8 Mn2 O4 84.74(16) . . ?
O8 Mn2 O8 180.0(2) . 2_666 ?
O2 Mn1 O7 121.70(15) . . ?
O2 Mn1 O1 65.14(15) . . ?
O2 Mn1 O8 178.11(15) . . ?
O7 Mn1 O8 56.80(14) . . ?
O1 Mn1 O7 82.59(16) . . ?
O1 Mn1 O8 113.15(16) . . ?
O3 Mn1 O2 86.19(16) . . ?
O3 Mn1 O7 89.26(17) . . ?
O3 Mn1 O1 139.00(15) . . ?
O3 Mn1 O8 94.86(16) . . ?
O5 Mn1 O2 91.51(16) . . ?
O5 Mn1 O7 135.89(17) . . ?
O5 Mn1 O1 87.29(16) . . ?
O5 Mn1 O3 123.90(18) . . ?
O5 Mn1 O8 89.21(16) . . ?
Ni1 O2 Mn1 106.38(19) . . ?
C25 O2 Ni1 127.6(3) . . ?
C25 O2 Mn1 125.3(3) . . ?
C33 O6 Mn2 130.9(4) . . ?
C40 O7 Mn1 92.1(4) . . ?
C26 O4 Mn2 130.0(4) . . ?
Ni1 O1 Mn1 103.45(18) . . ?
C1 O1 Ni1 131.3(4) . . ?
C1 O1 Mn1 125.1(4) . . ?
C26 O3 Mn1 108.1(4) . . ?
Mn2 O8 Mn1 104.89(18) . . ?
C40 O8 Mn2 150.5(4) . . ?
C40 O8 Mn1 90.7(3) . . ?
C33 O5 Mn1 138.5(4) . . ?
C11 N1 Ni1 123.6(4) . . ?
C11 N1 C12 112.3(5) . . ?
C12 N1 Ni1 124.1(4) . . ?
C15 N2 Ni1 125.5(4) . . ?
C15 N2 C14 114.4(5) . . ?
C14 N2 Ni1 120.1(4) . . ?
C35 C34 C33 119.6(5) . . ?
C39 C34 C33 121.2(5) . . ?
C39 C34 C35 119.2(6) . . ?
C21 C22 C17 120.2(6) . . ?
C21 C22 C23 120.5(6) . . ?
C23 C22 C17 119.2(6) . . ?
C18 C17 C22 116.6(6) . . ?
C18 C17 C16 125.4(6) . . ?
C16 C17 C22 117.9(5) . . ?
O7 C40 O8 120.4(6) . . ?
O7 C40 C41 120.1(5) . . ?
O8 C40 C41 119.4(5) . . ?
O2 C25 C24 118.8(5) . . ?
O2 C25 C16 122.5(5) . . ?
C16 C25 C24 118.8(6) . . ?
C18 C19 H19 119.7 . . ?
C18 C19 C20 120.7(6) . . ?
C20 C19 H19 119.7 . . ?
C25 C24 H24 119.9 . . ?
C23 C24 C25 120.3(6) . . ?
C23 C24 H24 119.9 . . ?
C17 C18 H18 118.9 . . ?
C19 C18 C17 122.1(6) . . ?
C19 C18 H18 118.9 . . ?
C42 C41 C40 120.8(5) . . ?
C42 C41 C46 118.3(6) . . ?
C46 C41 C40 120.9(6) . . ?
N1 C11 H11 115.1 . . ?
N1 C11 C10 129.9(6) . . ?
C10 C11 H11 115.1 . . ?
C19 C20 H20 120.4 . . ?
C21 C20 C19 119.3(6) . . ?
C21 C20 H20 120.4 . . ?
O6 C33 O5 125.3(5) . . ?
O6 C33 C34 118.6(5) . . ?
O5 C33 C34 116.1(5) . . ?
C22 C21 H21 119.5 . . ?
C20 C21 C22 121.1(6) . . ?
C20 C21 H21 119.5 . . ?
N2 C15 H15 116.6 . . ?
N2 C15 C16 126.8(5) . . ?
C16 C15 H15 116.6 . . ?
C9 C4 C3 118.1(6) . . ?
C5 C4 C9 120.8(6) . . ?
C5 C4 C3 121.1(6) . . ?
C28 C27 C26 120.6(6) . . ?
C32 C27 C26 120.3(5) . . ?
C32 C27 C28 118.9(6) . . ?
C41 C42 H42 119.4 . . ?
C43 C42 C41 121.2(6) . . ?
C43 C42 H42 119.4 . . ?
C4 C9 C10 119.8(6) . . ?
C4 C9 C8 116.7(6) . . ?
C8 C9 C10 123.4(6) . . ?
O4 C26 C27 119.0(5) . . ?
O3 C26 O4 122.0(5) . . ?
O3 C26 C27 119.1(5) . . ?
C22 C23 H23 118.9 . . ?
C24 C23 C22 122.2(6) . . ?
C24 C23 H23 118.9 . . ?
C17 C16 C15 119.9(5) . . ?
C25 C16 C17 121.3(5) . . ?
C25 C16 C15 118.8(6) . . ?
O1 C1 C10 122.9(5) . . ?
O1 C1 C2 118.6(5) . . ?
C10 C1 C2 118.4(6) . . ?
C4 C5 H5 119.5 . . ?
C6 C5 C4 121.0(6) . . ?
C6 C5 H5 119.5 . . ?
C39 C38 H38 120.4 . . ?
C39 C38 C37 119.1(6) . . ?
C37 C38 H38 120.4 . . ?
C34 C35 H35 120.0 . . ?
C36 C35 C34 120.0(6) . . ?
C36 C35 H35 120.0 . . ?
C11 C10 C9 120.0(5) . . ?
C1 C10 C11 119.1(6) . . ?
C1 C10 C9 120.2(5) . . ?
C34 C39 C38 121.2(6) . . ?
C34 C39 H39 119.4 . . ?
C38 C39 H39 119.4 . . ?
C5 C6 H6 120.5 . . ?
C5 C6 C7 118.9(7) . . ?
C7 C6 H6 120.5 . . ?
C38 C37 H37 120.2 . . ?
C36 C37 C38 119.7(6) . . ?
C36 C37 H37 120.2 . . ?
C27 C28 H28 119.8 . . ?
C29 C28 C27 120.3(6) . . ?
C29 C28 H28 119.8 . . ?
C35 C36 C37 120.9(6) . . ?
C35 C36 H36 119.6 . . ?
C37 C36 H36 119.6 . . ?
C9 C8 H8 119.5 . . ?
C7 C8 C9 120.9(6) . . ?
C7 C8 H8 119.5 . . ?
C41 C46 H46 119.7 . . ?
C45 C46 C41 120.5(7) . . ?
C45 C46 H46 119.7 . . ?
C45 C44 H44 120.2 . . ?
C45 C44 C43 119.6(7) . . ?
C43 C44 H44 120.2 . . ?
C1 C2 H2 119.7 . . ?
C3 C2 C1 120.7(6) . . ?
C3 C2 H2 119.7 . . ?
C4 C3 H3 118.8 . . ?
C2 C3 C4 122.4(6) . . ?
C2 C3 H3 118.8 . . ?
C46 C45 C44 120.6(7) . . ?
C46 C45 H45 119.7 . . ?
C44 C45 H45 119.7 . . ?
C42 C43 C44 119.8(7) . . ?
C42 C43 H43 120.1 . . ?
C44 C43 H43 120.1 . . ?
C6 C7 H7 119.3 . . ?
C8 C7 C6 121.4(6) . . ?
C8 C7 H7 119.3 . . ?
C27 C32 H32 119.7 . . ?
C31 C32 C27 120.7(6) . . ?
C31 C32 H32 119.7 . . ?
N2 C14 H14A 109.5 . . ?
N2 C14 H14B 109.5 . . ?
N2 C14 C13 110.8(5) . . ?
H14A C14 H14B 108.1 . . ?
C13 C14 H14A 109.5 . . ?
C13 C14 H14B 109.5 . . ?
C14 C13 H13A 109.3 . . ?
C14 C13 H13B 109.3 . . ?
H13A C13 H13B 107.9 . . ?
C12 C13 C14 111.7(6) . . ?
C12 C13 H13A 109.3 . . ?
C12 C13 H13B 109.3 . . ?
C28 C29 H29 119.9 . . ?
C30 C29 C28 120.3(6) . . ?
C30 C29 H29 119.9 . . ?
C29 C30 H30 120.1 . . ?
C29 C30 C31 119.8(6) . . ?
C31 C30 H30 120.1 . . ?
C32 C31 H31 120.0 . . ?
C30 C31 C32 120.0(6) . . ?
C30 C31 H31 120.0 . . ?
N1 C12 H12A 108.4 . . ?
N1 C12 H12B 108.4 . . ?
C13 C12 N1 115.7(6) . . ?
C13 C12 H12A 108.4 . . ?
C13 C12 H12B 108.4 . . ?
H12A C12 H12B 107.4 . . ?

loop_
_geom_bond_atom_site_label_1
_geom_bond_atom_site_label_2
_geom_bond_distance
_geom_bond_site_symmetry_2
_geom_bond_publ_flag
Ni1 O2 1.854(4) . ?
Ni1 O1 1.876(4) . ?
Ni1 N1 1.897(5) . ?
Ni1 N2 1.892(5) . ?
Mn2 O6 2.127(4) . ?
Mn2 O6 2.127(4) 2_666 ?
Mn2 O4 2.188(4) . ?
Mn2 O4 2.188(4) 2_666 ?
Mn2 O8 2.181(4) 2_666 ?
Mn2 O8 2.181(4) . ?
Mn1 O2 2.198(4) . ?
Mn1 O7 2.286(4) . ?
Mn1 O1 2.254(4) . ?
Mn1 O3 2.147(4) . ?
Mn1 O8 2.309(4) . ?
Mn1 O5 2.085(4) . ?
O2 C25 1.312(7) . ?
O6 C33 1.260(6) . ?
O7 C40 1.254(7) . ?
O4 C26 1.271(7) . ?
O1 C1 1.296(7) . ?
O3 C26 1.264(7) . ?
O8 C40 1.265(7) . ?
O5 C33 1.271(7) . ?
N1 C11 1.294(8) . ?
N1 C12 1.490(8) . ?
N2 C15 1.303(8) . ?
N2 C14 1.478(7) . ?
C34 C33 1.491(8) . ?
C34 C35 1.386(8) . ?
C34 C39 1.380(8) . ?
C22 C17 1.428(8) . ?
C22 C21 1.408(9) . ?
C22 C23 1.416(8) . ?
C17 C18 1.419(8) . ?
C17 C16 1.423(9) . ?
C40 C41 1.487(9) . ?
C25 C24 1.432(8) . ?
C25 C16 1.404(8) . ?
C19 H19 0.9500 . ?
C19 C18 1.363(9) . ?
C19 C20 1.406(9) . ?
C24 H24 0.9500 . ?
C24 C23 1.348(9) . ?
C18 H18 0.9500 . ?
C41 C42 1.375(9) . ?
C41 C46 1.394(8) . ?
C11 H11 0.9500 . ?
C11 C10 1.438(8) . ?
C20 H20 0.9500 . ?
C20 C21 1.372(9) . ?
C21 H21 0.9500 . ?
C15 H15 0.9500 . ?
C15 C16 1.433(8) . ?
C4 C9 1.408(8) . ?
C4 C5 1.406(9) . ?
C4 C3 1.420(9) . ?
C27 C26 1.486(8) . ?
C27 C28 1.389(8) . ?
C27 C32 1.380(8) . ?
C42 H42 0.9500 . ?
C42 C43 1.369(9) . ?
C9 C10 1.442(9) . ?
C9 C8 1.419(9) . ?
C23 H23 0.9500 . ?
C1 C10 1.396(8) . ?
C1 C2 1.440(8) . ?
C5 H5 0.9500 . ?
C5 C6 1.364(9) . ?
C38 H38 0.9500 . ?
C38 C39 1.386(9) . ?
C38 C37 1.390(9) . ?
C35 H35 0.9500 . ?
C35 C36 1.377(8) . ?
C39 H39 0.9500 . ?
C6 H6 0.9500 . ?
C6 C7 1.393(10) . ?
C37 H37 0.9500 . ?
C37 C36 1.379(10) . ?
C28 H28 0.9500 . ?
C28 C29 1.382(9) . ?
C36 H36 0.9500 . ?
C8 H8 0.9500 . ?
C8 C7 1.375(9) . ?
C46 H46 0.9500 . ?
C46 C45 1.367(10) . ?
C44 H44 0.9500 . ?
C44 C45 1.367(10) . ?
C44 C43 1.385(10) . ?
C2 H2 0.9500 . ?
C2 C3 1.350(9) . ?
C3 H3 0.9500 . ?
C45 H45 0.9500 . ?
C43 H43 0.9500 . ?
C7 H7 0.9500 . ?
C32 H32 0.9500 . ?
C32 C31 1.380(9) . ?
C14 H14A 0.9900 . ?
C14 H14B 0.9900 . ?
C14 C13 1.512(8) . ?
C13 H13A 0.9900 . ?
C13 H13B 0.9900 . ?
C13 C12 1.487(9) . ?
C29 H29 0.9500 . ?
C29 C30 1.373(10) . ?
C30 H30 0.9500 . ?
C30 C31 1.380(10) . ?
C31 H31 0.9500 . ?
C12 H12A 0.9900 . ?
C12 H12B 0.9900 . ?
